data_2200405
loop_
_publ_author_name
'Batten, Stuart R.'
'Spiccia, Leone'
'Templar, Claire E.'

_publ_section_title
;
 Nitrato(1,4,7-trimethyl-1,4,7-triazacyclononane)copper(II) perchlorate
;
_journal_issue 7
_journal_name_full 'Acta Crystallographica Section E'
_journal_page_first m265
_journal_page_last m266
_journal_paper_doi 10.1107/S1600536801008972
_journal_volume 57
_journal_year 2001
_chemical_formula_iupac '[Cu (N O3) (C9 H21 N3)] Cl O4'
_chemical_formula_moiety 'Cu, C9 H21 N3, N O3, Cl O4'
_chemical_formula_sum 'C9 H21 Cl Cu N4 O7'
_chemical_formula_weight 396.29
_chemical_name_common
;
Nitrato(1,4,7-trimethyl-1,4,7-triazacyclononane)copper(II) perchlorate
;
_chemical_name_systematic
;
Nitrato(1,4,7-trimethyl-1,4,7-triazacyclononane)copper(II) perchlorate
;
_space_group_IT_number 19
_symmetry_cell_setting orthorhombic
_symmetry_space_group_name_Hall 'P 2ac 2ab'
_symmetry_space_group_name_H-M 'P 21 21 21'
_cell_angle_alpha 90.00
_cell_angle_beta 90.00
_cell_angle_gamma 90.00
_cell_formula_units_Z 4
_cell_length_a 8.55120(10)
_cell_length_b 11.81720(10)
_cell_length_c 15.0854(2)
_cell_measurement_reflns_used 18683
_cell_measurement_temperature 173(2)
_cell_measurement_theta_max 32.59
_cell_measurement_theta_min 2.19
_cell_volume 1524.40(3)
_computing_cell_refinement 'DENZO-SMN (Otwinowski & Minor, 1997)'
_computing_data_collection 'COLLECT (Hooft, 1998)'
_computing_data_reduction DENZO-SMN
_computing_molecular_graphics 'ORTEPIII (Burnett & Johnson, 1996)'
_computing_publication_material SHELXL97
_computing_structure_refinement 'SHELXL97 (Sheldrick, 1997)'
_computing_structure_solution 'SHELXS97 (Sheldrick, 1997)'
_diffrn_ambient_temperature 173(2)
_diffrn_detector_area_resol_mean 9
_diffrn_measured_fraction_theta_full .982
_diffrn_measured_fraction_theta_max .982
_diffrn_measurement_device_type 'Nonius KappaCCD'
_diffrn_measurement_method '\f and \w'
_diffrn_radiation_monochromator graphite
_diffrn_radiation_source 'fine-focus sealed tube'
_diffrn_radiation_type MoK\a
_diffrn_radiation_wavelength .71073
_diffrn_reflns_av_R_equivalents .0303
_diffrn_reflns_av_sigmaI/netI .0285
_diffrn_reflns_limit_h_max 12
_diffrn_reflns_limit_h_min -11
_diffrn_reflns_limit_k_max 17
_diffrn_reflns_limit_k_min -17
_diffrn_reflns_limit_l_max 22
_diffrn_reflns_limit_l_min -22
_diffrn_reflns_number 18613
_diffrn_reflns_theta_full 32.59
_diffrn_reflns_theta_max 32.59
_diffrn_reflns_theta_min 2.19
_exptl_absorpt_coefficient_mu 1.648
_exptl_absorpt_correction_T_max .535
_exptl_absorpt_correction_T_min .471
_exptl_absorpt_correction_type multi-scan
_exptl_absorpt_process_details '(SORTAV; Blessing, 1995)'
_exptl_crystal_colour blue
_exptl_crystal_density_diffrn 1.727
_exptl_crystal_density_meas ?
_exptl_crystal_density_method 'not measured'
_exptl_crystal_description irregular
_exptl_crystal_F_000 820
_exptl_crystal_size_max .58
_exptl_crystal_size_mid .50
_exptl_crystal_size_min .38
_refine_diff_density_max 1.261
_refine_diff_density_min -.515
_refine_ls_abs_structure_details 'Flack (1983), 2287 Friedel pairs'
_refine_ls_abs_structure_Flack .022(12)
_refine_ls_extinction_method none
_refine_ls_goodness_of_fit_ref 1.035
_refine_ls_hydrogen_treatment constr
_refine_ls_matrix_type full
_refine_ls_number_parameters 199
_refine_ls_number_reflns 5357
_refine_ls_number_restraints 0
_refine_ls_restrained_S_all 1.035
_refine_ls_R_factor_all .0414
_refine_ls_R_factor_gt .0371
_refine_ls_shift/su_max .001
_refine_ls_shift/su_mean .000
_refine_ls_structure_factor_coef Fsqd
_refine_ls_weighting_details 'calc w = 1/[\s^2^(Fo^2^)+(0.0365P)^2^+1.9698P] where P = (Fo^2^+2Fc^2^)/3'
_refine_ls_weighting_scheme calc
_refine_ls_wR_factor_ref .0917
_reflns_number_gt 5008
_reflns_number_total 5357
_reflns_threshold_expression I>2\s(I)
_cod_data_source_file cf6061.cif
_cod_data_source_block I
_cod_depositor_comments
;
The following automatic conversions were performed:
'_symmetry_cell_setting' value 'Orthorhombic' changed to 'orthorhombic'
according to '/home/saulius/struct/CIF-dictionaries/cif_core.dic'
dictionary named 'cif_core.dic' version 2.4.1 from 2010-06-29.

Automatic conversion script
Id: cif_fix_enum 1527 2010-12-29 10:47:43Z saulius 

The following automatic conversions were performed:

'_symmetry_cell_setting' value 'Orthorhombic' changed to
'orthorhombic' according to
/home/saulius/struct/CIF-dictionaries/cif_core.dic dictionary named
'cif_core.dic' version 2.4.1 from 2010-06-29.

Automatic conversion script
Id: cif_fix_values 1715 2011-07-08 13:25:40Z adriana 

The following automatic conversions were performed:

'_exptl_crystal_density_meas' value 'not measured' was changed to '?'
- the value is perceived as not measured.

Automatic conversion script
Id: cif_fix_values 3008 2015-01-20 13:52:24Z robertas 
;
_cod_database_code 2200405

loop_
_symmetry_equiv_pos_as_xyz
'x, y, z'
'-x+1/2, -y, z+1/2'
'-x, y+1/2, -z+1/2'
'x+1/2, -y+1/2, -z'

loop_
_atom_site_label
_atom_site_fract_x
_atom_site_fract_y
_atom_site_fract_z
_atom_site_U_iso_or_equiv
_atom_site_adp_type
_atom_site_calc_flag
_atom_site_refinement_flags
_atom_site_occupancy
_atom_site_disorder_assembly
_atom_site_disorder_group
_atom_site_type_symbol
Cu1 .30811(3) .52508(2) .68389(2) .01707(6) Uani d . 1 . . Cu
C1 .0622(4) .4439(3) .5649(3) .0423(8) Uani d . 1 . . C
H1A .1042 .4194 .5068 .051 Uiso calc R 1 . . H
H1B -.0529 .4489 .5594 .051 Uiso calc R 1 . . H
C2 .1018(4) .3567(3) .6328(3) .0391(7) Uani d . 1 . . C
H2A .0317 .3667 .6844 .047 Uiso calc R 1 . . H
H2B .0812 .2808 .6076 .047 Uiso calc R 1 . . H
N1 .2651(2) .36088(17) .66366(14) .0209(4) Uani d . 1 . . N
C3 .3819(4) .3200(2) .5972(2) .0347(6) Uani d . 1 . . C
H3A .3290 .3083 .5396 .042 Uiso calc R 1 . . H
H3B .4244 .2462 .6169 .042 Uiso calc R 1 . . H
C4 .5131(4) .4016(3) .5854(2) .0366(7) Uani d . 1 . . C
H4A .5699 .3837 .5300 .044 Uiso calc R 1 . . H
H4B .5873 .3939 .6354 .044 Uiso calc R 1 . . H
N2 .4542(2) .52076(18) .58149(12) .0190(3) Uani d . 1 . . N
C5 .3702(4) .5453(3) .49849(17) .0350(6) Uani d . 1 . . C
H5A .3493 .4732 .4672 .042 Uiso calc R 1 . . H
H5B .4380 .5920 .4599 .042 Uiso calc R 1 . . H
C6 .2191(4) .6058(3) .5127(2) .0372(7) Uani d . 1 . . C
H6A .2410 .6862 .5261 .045 Uiso calc R 1 . . H
H6B .1572 .6030 .4573 .045 Uiso calc R 1 . . H
N3 .1248(3) .55671(18) .58601(14) .0217(4) Uani d . 1 . . N
C7 .2790(5) .2954(2) .74693(19) .0397(8) Uani d . 1 . . C
H7A .2594 .2152 .7348 .060 Uiso calc R 1 . . H
H7B .2023 .3232 .7900 .060 Uiso calc R 1 . . H
H7C .3846 .3046 .7712 .060 Uiso calc R 1 . . H
C8 .5888(4) .5974(3) .5937(2) .0353(6) Uani d . 1 . . C
H8A .6579 .5923 .5420 .053 Uiso calc R 1 . . H
H8B .6467 .5754 .6471 .053 Uiso calc R 1 . . H
H8C .5513 .6753 .6001 .053 Uiso calc R 1 . . H
C9 .0079(4) .6380(3) .6158(2) .0378(7) Uani d . 1 . . C
H9A -.0705 .6487 .5692 .057 Uiso calc R 1 . . H
H9B .0587 .7105 .6288 .057 Uiso calc R 1 . . H
H9C -.0431 .6094 .6695 .057 Uiso calc R 1 . . H
N4 .2650(2) .64862(17) .80874(14) .0217(4) Uani d . 1 . . N
O1 .2008(2) .55106(15) .80114(11) .0272(4) Uani d . 1 . . O
O2 .3491(2) .67710(15) .74297(12) .0253(4) Uani d . 1 . . O
O3 .2453(3) .70790(18) .87347(13) .0342(5) Uani d . 1 . . O
Cl1 .69620(8) .46211(5) .84834(4) .02538(11) Uani d . 1 . . Cl
O4 .5505(4) .4930(3) .8089(2) .0699(9) Uani d . 1 . . O
O5 .7523(4) .5551(2) .90031(19) .0525(7) Uani d . 1 . . O
O6 .8029(4) .4361(3) .7792(2) .0717(10) Uani d . 1 . . O
O7 .6700(4) .3670(2) .90447(17) .0545(8) Uani d . 1 . . O

loop_
_atom_site_aniso_label
_atom_site_aniso_U_11
_atom_site_aniso_U_22
_atom_site_aniso_U_33
_atom_site_aniso_U_12
_atom_site_aniso_U_13
_atom_site_aniso_U_23
Cu1 .01792(11) .01877(10) .01451(10) -.00223(10) .00225(10) -.00021(9)
C1 .0369(16) .0340(14) .056(2) -.0064(12) -.0219(15) .0005(14)
C2 .0288(14) .0318(14) .057(2) -.0104(11) -.0092(14) .0054(14)
N1 .0225(9) .0175(8) .0229(9) -.0028(7) .0008(7) .0020(7)
C3 .0391(15) .0216(11) .0435(16) .0030(10) .0157(13) -.0003(10)
C4 .0357(15) .0287(13) .0455(17) .0032(11) .0141(13) -.0011(12)
N2 .0195(8) .0198(8) .0178(7) -.0046(8) .0036(6) -.0007(7)
C5 .0334(14) .0528(19) .0189(10) -.0055(13) -.0018(10) .0070(11)
C6 .0384(17) .0458(16) .0273(13) .0086(13) .0012(12) .0147(12)
N3 .0200(9) .0233(9) .0217(9) .0011(7) -.0009(7) .0008(7)
C7 .066(2) .0259(11) .0277(12) -.0043(13) .0049(14) .0081(10)
C8 .0261(13) .0516(18) .0281(12) -.0163(12) .0049(11) -.0054(12)
C9 .0251(13) .0471(17) .0413(16) .0115(12) -.0033(12) -.0023(14)
N4 .0240(9) .0244(8) .0165(8) -.0021(7) .0020(7) -.0008(7)
O1 .0310(9) .0270(8) .0235(8) -.0103(7) .0079(8) -.0034(6)
O2 .0306(10) .0253(8) .0199(8) -.0046(7) .0056(7) .0006(6)
O3 .0460(12) .0340(10) .0226(9) -.0047(9) .0074(8) -.0099(8)
Cl1 .0271(3) .0273(2) .0218(2) .0020(2) -.0015(2) .00087(19)
O4 .0503(16) .088(2) .072(2) .0142(16) -.0305(16) .0087(19)
O5 .0766(19) .0335(11) .0473(14) -.0063(12) -.0132(13) -.0095(10)
O6 .0585(18) .088(2) .0692(19) -.0136(18) .0365(17) -.0250(17)
O7 .096(2) .0320(11) .0355(12) -.0048(14) -.0047(15) .0093(9)

loop_
_atom_type_symbol
_atom_type_description
_atom_type_scat_dispersion_real
_atom_type_scat_dispersion_imag
_atom_type_scat_source
C C .0033 .0016 'International Tables Vol C Tables 4.2.6.8 and 6.1.1.4'
H H .0000 .0000 'International Tables Vol C Tables 4.2.6.8 and 6.1.1.4'
N N .0061 .0033 'International Tables Vol C Tables 4.2.6.8 and 6.1.1.4'
O O .0106 .0060 'International Tables Vol C Tables 4.2.6.8 and 6.1.1.4'
Cl Cl .1484 .1585 'International Tables Vol C Tables 4.2.6.8 and 6.1.1.4'
Cu Cu .3201 1.2651 'International Tables Vol C Tables 4.2.6.8 and 6.1.1.4'

loop_
_geom_angle_atom_site_label_1
_geom_angle_atom_site_label_2
_geom_angle_atom_site_label_3
_geom_angle
_geom_angle_publ_flag
N2 Cu1 N1 88.40(9) yes
N2 Cu1 O1 166.39(8) yes
N1 Cu1 O1 101.43(8) yes
N2 Cu1 O2 104.75(8) yes
N1 Cu1 O2 162.82(8) yes
O1 Cu1 O2 63.89(7) yes
N2 Cu1 N3 85.99(8) yes
N1 Cu1 N3 86.04(8) yes
O1 Cu1 N3 103.91(9) yes
O2 Cu1 N3 105.57(8) yes
N2 Cu1 N4 135.96(8) yes
N1 Cu1 N4 132.77(8) yes
O1 Cu1 N4 32.11(7) yes
O2 Cu1 N4 31.81(7) yes
N3 Cu1 N4 108.32(8) yes
N3 C1 C2 113.2(3) no
N1 C2 C1 114.1(3) no
C2 N1 C7 109.1(2) no
C2 N1 C3 114.2(3) no
C7 N1 C3 110.3(2) no
C2 N1 Cu1 104.8(2) no
C7 N1 Cu1 111.3(2) no
C3 N1 Cu1 107.0(2) no
N1 C3 C4 112.0(2) no
C3 C4 N2 111.1(2) no
C5 N2 C8 111.5(2) no
C5 N2 C4 112.5(2) no
C8 N2 C4 108.1(2) no
C5 N2 Cu1 110.4(2) no
C8 N2 Cu1 112.2(2) no
C4 N2 Cu1 101.8(2) no
N2 C5 C6 113.2(2) no
N3 C6 C5 113.0(2) no
C9 N3 C1 114.5(3) no
C9 N3 C6 110.2(2) no
C1 N3 C6 112.9(3) no
C9 N3 Cu1 113.3(2) no
C1 N3 Cu1 104.6(2) no
C6 N3 Cu1 100.4(2) no
O3 N4 O2 123.6(2) no
O3 N4 O1 122.1(2) no
O2 N4 O1 114.3(2) no
O3 N4 Cu1 177.7(2) no
O2 N4 Cu1 57.59(11) no
O1 N4 Cu1 56.71(11) no
N4 O1 Cu1 91.19(13) no
N4 O2 Cu1 90.60(13) no
O6 Cl1 O7 111.5(2) no
O6 Cl1 O4 108.1(2) no
O7 Cl1 O4 108.2(2) no
O6 Cl1 O5 110.6(2) no
O7 Cl1 O5 109.4(2) no
O4 Cl1 O5 108.9(2) no

loop_
_geom_bond_atom_site_label_1
_geom_bond_atom_site_label_2
_geom_bond_site_symmetry_2
_geom_bond_distance
_geom_bond_publ_flag
Cu1 N2 . 1.987(2) yes
Cu1 N1 . 1.998(2) yes
Cu1 O1 . 2.016(2) yes
Cu1 O2 . 2.036(2) yes
Cu1 N3 . 2.186(2) yes
Cu1 N4 . 2.411(2) yes
Cu1 O4 . 2.828(3) yes
C1 N3 . 1.472(4) no
C1 C2 . 1.492(5) no
C2 N1 . 1.473(4) no
N1 C7 . 1.480(3) no
N1 C3 . 1.495(4) no
C3 C4 . 1.490(4) no
C4 N2 . 1.497(4) no
N2 C5 . 1.472(3) no
N2 C8 . 1.476(3) no
C5 C6 . 1.492(5) no
C6 N3 . 1.486(4) no
N3 C9 . 1.457(4) no
N4 O3 . 1.213(3) no
N4 O2 . 1.271(3) no
N4 O1 . 1.282(3) no
Cl1 O6 . 1.419(3) no
Cl1 O7 . 1.425(2) no
Cl1 O4 . 1.428(3) no
Cl1 O5 . 1.433(2) no

loop_
_geom_hbond_atom_site_label_D
_geom_hbond_atom_site_label_H
_geom_hbond_atom_site_label_A
_geom_hbond_site_symmetry_A
_geom_hbond_distance_DH
_geom_hbond_distance_HA
_geom_hbond_distance_DA
_geom_hbond_angle_DHA
_geom_hbond_publ_flag
C5 H5A O1 2_564 .99 2.56 3.245(3) 126 yes
C4 H4B O3 3_646 .99 2.63 3.145(4) 113 yes
C3 H3A O3 2_564 .99 2.59 3.562(4) 166 yes
C5 H5A O3 2_564 .99 2.69 3.672(4) 172 yes
C4 H4A O5 2_664 .99 2.58 3.477(4) 150 yes
C2 H2A O6 1_455 .99 2.56 3.506(5) 160 yes
C8 H8A O7 2_664 .98 2.59 3.547(4) 166 yes
C9 H9A O7 2_564 .98 2.63 3.533(5) 153 yes
C6 H6A O7 3_656 .99 2.50 3.463(5) 165 yes
